data_1008174
loop_
_publ_author_name
'Averbuch-Pouchot, M T'

_publ_section_title
;
Crystal data for Rb~3~ Cr~4~ P O~16~ and Rb~3~ Cr~4~ As O~16~
;
_journal_coden_ASTM ZEKRDZ
_journal_name_full
;
Zeitschrift fuer Kristallographie (149,1979-)
;
_journal_page_first 315
_journal_page_last 317
_journal_volume 155
_journal_year 1981
_chemical_formula_structural 'Rb3 Cr4 As O16'
_chemical_formula_sum 'As Cr4 O16 Rb3'
_chemical_name_systematic 'Rubidium tetrachromatoarsenate'
_space_group_IT_number 9
_symmetry_cell_setting monoclinic
_symmetry_Int_Tables_number 9
_symmetry_space_group_name_Hall 'C -2yc'
_symmetry_space_group_name_H-M 'C 1 c 1'
_cell_angle_alpha 90
_cell_angle_beta 105.91(1)
_cell_angle_gamma 90
_cell_formula_units_Z 4
_cell_length_a 9.804(6)
_cell_length_b 11.96(1)
_cell_length_c 14.92(1)
_cell_volume 1682.4
_exptl_crystal_density_meas 3.14
_cod_database_code 1008174

loop_
_symmetry_equiv_pos_as_xyz
x,y,z
x,-y,1/2+z
1/2+x,1/2+y,z
1/2+x,1/2-y,1/2+z

loop_
_atom_site_label
_atom_site_fract_x
_atom_site_fract_y
_atom_site_fract_z
? ? ? ?
